data_1548712
loop_
_publ_author_name
'Yang, Dan'
'Cheng, Zhong-Quan'
'Yang, Liu'
'Hou, Bo'
'Yang, Jing'
'Li, Xiao-Nian'
'Zi, Cheng-Ting'
'Dong, Fa-Wu'
'Liu, Zheng-Hua'
'Zhou, Jun'
'Ding, Zhong-Tao'
'Hu, Jiang-Miao'

_publ_section_title
;
 Seco-Dendrobine-Type Alkaloids and Bioactive Phenolics from Dendrobium
 findlayanum
;
_journal_name_full 'Journal of Natural Products'
_journal_paper_doi 10.1021/acs.jnatprod.7b00150
_journal_year 2018
_chemical_absolute_configuration rm
_chemical_formula_moiety 'C15 H21 N O3'
_chemical_formula_sum 'C15 H21 N O3'
_chemical_formula_weight 263.33
_chemical_name_systematic
; 
 ? 
;
_space_group_IT_number 19
_symmetry_cell_setting orthorhombic
_symmetry_space_group_name_Hall 'P 2ac 2ab'
_symmetry_space_group_name_H-M 'P 21 21 21'
_atom_sites_solution_hydrogens geom
_atom_sites_solution_primary direct
_atom_sites_solution_secondary difmap
_audit_creation_method SHELXL-97
_cell_angle_alpha 90.00
_cell_angle_beta 90.00
_cell_angle_gamma 90.00
_cell_formula_units_Z 4
_cell_length_a 7.9580(5)
_cell_length_b 9.8360(6)
_cell_length_c 17.1200(11)
_cell_measurement_reflns_used 4110
_cell_measurement_temperature 100(2)
_cell_measurement_theta_max 68.78
_cell_measurement_theta_min 5.17
_cell_volume 1340.07(15)
_computing_cell_refinement 'Bruker SAINT'
_computing_data_collection 'Bruker APEX2'
_computing_data_reduction 'Bruker SAINT'
_computing_molecular_graphics 'Bruker SHELXTL'
_computing_publication_material 'Bruker SHELXTL'
_computing_structure_refinement 'SHELXL-97 (Sheldrick, 2008)'
_computing_structure_solution 'SHELXS-97 (Sheldrick, 2008)'
_diffrn_ambient_temperature 100(2)
_diffrn_measured_fraction_theta_full 0.908
_diffrn_measured_fraction_theta_max 0.908
_diffrn_measurement_device_type 'Bruker APEX-II CCD'
_diffrn_measurement_method '\f and \w scans'
_diffrn_radiation_monochromator graphite
_diffrn_radiation_source 'fine-focus sealed tube'
_diffrn_radiation_type CuK\a
_diffrn_radiation_wavelength 1.54178
_diffrn_reflns_av_R_equivalents 0.0886
_diffrn_reflns_av_sigmaI/netI 0.1014
_diffrn_reflns_limit_h_max 7
_diffrn_reflns_limit_h_min -9
_diffrn_reflns_limit_k_max 11
_diffrn_reflns_limit_k_min -11
_diffrn_reflns_limit_l_max 19
_diffrn_reflns_limit_l_min -17
_diffrn_reflns_number 5332
_diffrn_reflns_theta_full 64.94
_diffrn_reflns_theta_max 64.94
_diffrn_reflns_theta_min 5.17
_exptl_absorpt_coefficient_mu 0.730
_exptl_absorpt_correction_T_max 0.9927
_exptl_absorpt_correction_T_min 0.7070
_exptl_absorpt_correction_type multi-scan
_exptl_absorpt_process_details sadabs
_exptl_crystal_colour colourless
_exptl_crystal_density_diffrn 1.305
_exptl_crystal_density_method 'not measured'
_exptl_crystal_description sheet
_exptl_crystal_F_000 568
_exptl_crystal_size_max 0.51
_exptl_crystal_size_mid 0.31
_exptl_crystal_size_min 0.01
_refine_diff_density_max 0.553
_refine_diff_density_min -0.623
_refine_diff_density_rms 0.153
_refine_ls_abs_structure_details 'Flack H D (1983), Acta Cryst. A39, 876-881'
_refine_ls_abs_structure_Flack 0.1(10)
_refine_ls_extinction_coef 0.044(8)
_refine_ls_extinction_expression Fc^*^=kFc[1+0.001xFc^2^\l^3^/sin(2\q)]^-1/4^
_refine_ls_extinction_method SHELXL
_refine_ls_goodness_of_fit_ref 1.194
_refine_ls_hydrogen_treatment constr
_refine_ls_matrix_type full
_refine_ls_number_parameters 177
_refine_ls_number_reflns 1966
_refine_ls_number_restraints 0
_refine_ls_restrained_S_all 1.194
_refine_ls_R_factor_all 0.1615
_refine_ls_R_factor_gt 0.1019
_refine_ls_shift/su_max 0.000
_refine_ls_shift/su_mean 0.000
_refine_ls_structure_factor_coef Fsqd
_refine_ls_weighting_details 'calc w=1/[\s^2^(Fo^2^)+(0.1787P)^2^+3.4544P] where P=(Fo^2^+2Fc^2^)/3'
_refine_ls_weighting_scheme calc
_refine_ls_wR_factor_gt 0.2698
_refine_ls_wR_factor_ref 0.3482
_reflns_number_gt 1374
_reflns_number_total 1966
_reflns_threshold_expression >2sigma(I)
_cod_data_source_file np7b00150_si_003.cif
_cod_data_source_block cu_zdc271_0m
_cod_depositor_comments
;
The following automatic conversions were performed:

'_symmetry_cell_setting' value 'Orthorhombic' changed to
'orthorhombic' according to
/home/data/users/saulius/crontab/automatic-downloads/rss-feeds/ACS/lib/dictionaries/cif_core.dic
dictionary named 'cif_core.dic' version 2.4.2 from 2011-04-26.

Automatic conversion script
Id: cif_fix_values 4973 2017-02-22 13:04:09Z antanas 
;
_cod_database_code 1548712

loop_
_symmetry_equiv_pos_as_xyz
'x, y, z'
'x+1/2, -y+1/2, -z'
'-x, y+1/2, -z+1/2'
'-x+1/2, -y, z+1/2'

loop_
_atom_site_label
_atom_site_type_symbol
_atom_site_fract_x
_atom_site_fract_y
_atom_site_fract_z
_atom_site_U_iso_or_equiv
_atom_site_adp_type
_atom_site_occupancy
_atom_site_symmetry_multiplicity
_atom_site_calc_flag
_atom_site_refinement_flags
O15 O 0.5336(8) 0.7159(7) 0.1749(3) 0.0547(19) Uani 1 1 d .
O2 O -0.1891(8) 0.6229(6) 0.2913(3) 0.0406(16) Uani 1 1 d .
O3 O -0.1434(8) 0.6713(6) 0.1388(3) 0.0411(16) Uani 1 1 d .
H3 H -0.2349 0.6587 0.1622 0.062 Uiso 1 1 calc R
N1 N 0.3867(11) 0.5596(7) 0.2421(4) 0.048(2) Uani 1 1 d .
H1 H 0.4725 0.5045 0.2351 0.057 Uiso 1 1 calc R
C10 C -0.0133(14) 0.7631(10) 0.4070(4) 0.052(3) Uani 1 1 d .
H10A H -0.0875 0.8389 0.3932 0.077 Uiso 1 1 calc R
H10B H 0.0710 0.7942 0.4447 0.077 Uiso 1 1 calc R
H10C H -0.0798 0.6895 0.4301 0.077 Uiso 1 1 calc R
C1 C 0.0750(13) 0.7110(9) 0.3334(4) 0.044(2) Uani 1 1 d .
C2 C -0.0534(12) 0.6769(8) 0.2731(4) 0.038(2) Uani 1 1 d .
C3 C -0.0261(11) 0.7048(9) 0.1900(4) 0.038(2) Uani 1 1 d .
C4 C 0.1239(12) 0.7586(9) 0.1648(4) 0.038(2) Uani 1 1 d .
C12 C 0.1468(11) 0.7767(9) 0.0764(4) 0.0350(19) Uani 1 1 d .
H12 H 0.0348 0.8004 0.0537 0.042 Uiso 1 1 calc R
C13 C 0.2054(12) 0.6443(9) 0.0381(4) 0.043(2) Uani 1 1 d .
H13A H 0.3129 0.6163 0.0610 0.064 Uiso 1 1 calc R
H13B H 0.2196 0.6586 -0.0182 0.064 Uiso 1 1 calc R
H13C H 0.1214 0.5731 0.0469 0.064 Uiso 1 1 calc R
C15 C 0.4051(13) 0.6842(9) 0.2112(4) 0.044(2) Uani 1 1 d .
C11 C 0.2459(14) 0.5016(9) 0.2856(5) 0.050(3) Uani 1 1 d .
H11A H 0.2791 0.4103 0.3043 0.060 Uiso 1 1 calc R
H11B H 0.1503 0.4896 0.2492 0.060 Uiso 1 1 calc R
C9 C 0.1857(13) 0.5847(9) 0.3555(4) 0.048(2) Uani 1 1 d .
H9 H 0.1209 0.5244 0.3916 0.057 Uiso 1 1 calc R
C8 C 0.3317(14) 0.6492(9) 0.4001(5) 0.052(3) Uani 1 1 d .
H8A H 0.4360 0.5957 0.3928 0.062 Uiso 1 1 calc R
H8B H 0.3062 0.6542 0.4567 0.062 Uiso 1 1 calc R
C7 C 0.3514(14) 0.7936(9) 0.3651(5) 0.050(3) Uani 1 1 d .
H7A H 0.3437 0.8629 0.4069 0.060 Uiso 1 1 calc R
H7B H 0.4619 0.8026 0.3391 0.060 Uiso 1 1 calc R
C6 C 0.2094(13) 0.8132(9) 0.3059(4) 0.044(2) Uani 1 1 d .
H6 H 0.1639 0.9076 0.3109 0.053 Uiso 1 1 calc R
C5 C 0.2641(11) 0.7886(8) 0.2201(4) 0.038(2) Uani 1 1 d .
H5 H 0.3130 0.8768 0.2021 0.045 Uiso 1 1 calc R
C14 C 0.2694(12) 0.8937(9) 0.0567(4) 0.043(2) Uani 1 1 d .
H14A H 0.2383 0.9748 0.0866 0.064 Uiso 1 1 calc R
H14B H 0.2634 0.9139 0.0008 0.064 Uiso 1 1 calc R
H14C H 0.3842 0.8665 0.0704 0.064 Uiso 1 1 calc R

loop_
_atom_site_aniso_label
_atom_site_aniso_U_11
_atom_site_aniso_U_22
_atom_site_aniso_U_33
_atom_site_aniso_U_23
_atom_site_aniso_U_13
_atom_site_aniso_U_12
O15 0.057(4) 0.065(5) 0.042(3) 0.011(3) 0.007(3) 0.005(4)
O2 0.056(4) 0.040(3) 0.025(3) 0.007(2) 0.012(2) 0.002(3)
O3 0.058(4) 0.048(4) 0.017(3) 0.001(2) -0.005(2) -0.003(3)
N1 0.064(5) 0.033(4) 0.046(4) 0.008(3) -0.011(4) 0.006(4)
C10 0.083(7) 0.050(6) 0.022(4) -0.008(4) 0.006(4) -0.001(5)
C1 0.079(6) 0.029(4) 0.024(4) 0.004(3) -0.003(4) 0.000(5)
C2 0.066(6) 0.032(4) 0.018(4) 0.002(3) 0.018(4) 0.002(4)
C3 0.061(5) 0.044(5) 0.010(3) 0.005(3) 0.017(3) 0.012(4)
C4 0.065(6) 0.038(5) 0.010(3) 0.000(3) 0.000(3) 0.013(4)
C12 0.047(5) 0.047(5) 0.011(3) 0.004(3) 0.004(3) 0.000(4)
C13 0.059(5) 0.044(5) 0.026(4) -0.009(3) 0.006(4) -0.010(5)
C15 0.071(6) 0.041(5) 0.020(4) 0.004(3) 0.002(4) 0.005(5)
C11 0.073(7) 0.036(5) 0.040(5) 0.010(4) -0.014(4) -0.003(5)
C9 0.079(7) 0.037(5) 0.027(4) 0.008(3) -0.013(4) -0.006(5)
C8 0.080(7) 0.042(5) 0.033(4) 0.005(4) -0.022(4) -0.004(5)
C7 0.077(7) 0.046(5) 0.027(4) 0.000(3) -0.021(4) -0.013(5)
C6 0.078(6) 0.032(5) 0.021(4) -0.002(3) -0.005(4) -0.002(5)
C5 0.066(6) 0.031(4) 0.016(3) 0.000(3) -0.001(3) 0.004(4)
C14 0.062(6) 0.041(5) 0.025(4) 0.000(3) 0.015(4) -0.006(4)

loop_
_atom_type_symbol
_atom_type_description
_atom_type_scat_dispersion_real
_atom_type_scat_dispersion_imag
_atom_type_scat_source
C C 0.0181 0.0091 'International Tables Vol C Tables 4.2.6.8 and 6.1.1.4'
H H 0.0000 0.0000 'International Tables Vol C Tables 4.2.6.8 and 6.1.1.4'
N N 0.0311 0.0180 'International Tables Vol C Tables 4.2.6.8 and 6.1.1.4'
O O 0.0492 0.0322 'International Tables Vol C Tables 4.2.6.8 and 6.1.1.4'

loop_
_geom_angle_atom_site_label_1
_geom_angle_atom_site_label_2
_geom_angle_atom_site_label_3
_geom_angle
C3 O3 H3 109.5
C15 N1 C11 129.9(8)
C15 N1 H1 115.1
C11 N1 H1 115.1
C1 C10 H10A 109.5
C1 C10 H10B 109.5
H10A C10 H10B 109.5
C1 C10 H10C 109.5
H10A C10 H10C 109.5
H10B C10 H10C 109.5
C2 C1 C10 109.3(8)
C2 C1 C6 114.3(6)
C10 C1 C6 110.6(7)
C2 C1 C9 112.0(7)
C10 C1 C9 108.9(7)
C6 C1 C9 101.5(8)
O2 C2 C3 116.9(9)
O2 C2 C1 121.2(6)
C3 C2 C1 121.9(8)
O3 C3 C4 120.1(6)
O3 C3 C2 119.5(8)
C4 C3 C2 120.4(8)
C3 C4 C5 121.7(6)
C3 C4 C12 117.2(7)
C5 C4 C12 120.9(8)
C13 C12 C4 111.1(7)
C13 C12 C14 110.4(6)
C4 C12 C14 112.1(7)
C13 C12 H12 107.7
C4 C12 H12 107.7
C14 C12 H12 107.7
C12 C13 H13A 109.5
C12 C13 H13B 109.5
H13A C13 H13B 109.5
C12 C13 H13C 109.5
H13A C13 H13C 109.5
H13B C13 H13C 109.5
O15 C15 N1 121.2(9)
O15 C15 C5 119.2(8)
N1 C15 C5 119.6(8)
N1 C11 C9 115.6(8)
N1 C11 H11A 108.4
C9 C11 H11A 108.4
N1 C11 H11B 108.4
C9 C11 H11B 108.4
H11A C11 H11B 107.5
C11 C9 C8 112.1(9)
C11 C9 C1 114.3(6)
C8 C9 C1 102.7(7)
C11 C9 H9 109.2
C8 C9 H9 109.2
C1 C9 H9 109.2
C9 C8 C7 105.3(7)
C9 C8 H8A 110.7
C7 C8 H8A 110.7
C9 C8 H8B 110.7
C7 C8 H8B 110.7
H8A C8 H8B 108.8
C6 C7 C8 107.3(7)
C6 C7 H7A 110.3
C8 C7 H7A 110.3
C6 C7 H7B 110.3
C8 C7 H7B 110.3
H7A C7 H7B 108.5
C7 C6 C1 103.2(7)
C7 C6 C5 113.6(8)
C1 C6 C5 112.5(7)
C7 C6 H6 109.1
C1 C6 H6 109.1
C5 C6 H6 109.1
C4 C5 C15 110.6(6)
C4 C5 C6 114.9(7)
C15 C5 C6 113.9(6)
C4 C5 H5 105.4
C15 C5 H5 105.4
C6 C5 H5 105.4
C12 C14 H14A 109.5
C12 C14 H14B 109.5
H14A C14 H14B 109.5
C12 C14 H14C 109.5
H14A C14 H14C 109.5
H14B C14 H14C 109.5

loop_
_geom_bond_atom_site_label_1
_geom_bond_atom_site_label_2
_geom_bond_distance
O15 C15 1.237(11)
O2 C2 1.243(11)
O3 C3 1.323(10)
O3 H3 0.8400
N1 C15 1.343(11)
N1 C11 1.461(13)
N1 H1 0.8800
C10 C1 1.531(11)
C10 H10A 0.9800
C10 H10B 0.9800
C10 H10C 0.9800
C1 C2 1.489(13)
C1 C6 1.542(13)
C1 C9 1.570(12)
C2 C3 1.465(9)
C3 C4 1.375(12)
C4 C5 1.493(11)
C4 C12 1.535(9)
C12 C13 1.531(11)
C12 C14 1.546(11)
C12 H12 1.0000
C13 H13A 0.9800
C13 H13B 0.9800
C13 H13C 0.9800
C15 C5 1.528(12)
C11 C9 1.526(13)
C11 H11A 0.9900
C11 H11B 0.9900
C9 C8 1.529(13)
C9 H9 1.0000
C8 C7 1.549(12)
C8 H8A 0.9900
C8 H8B 0.9900
C7 C6 1.531(12)
C7 H7A 0.9900
C7 H7B 0.9900
C6 C5 1.550(10)
C6 H6 1.0000
C5 H5 1.0000
C14 H14A 0.9800
C14 H14B 0.9800
C14 H14C 0.9800

loop_
_geom_hbond_atom_site_label_D
_geom_hbond_atom_site_label_H
_geom_hbond_atom_site_label_A
_geom_hbond_distance_DH
_geom_hbond_distance_HA
_geom_hbond_distance_DA
_geom_hbond_angle_DHA
_geom_hbond_site_symmetry_A
O3 H3 O2 0.84 2.27 2.678(7) 110.3 .
O3 H3 O15 0.84 1.94 2.680(9) 146.6 1_455

loop_
_geom_torsion_atom_site_label_1
_geom_torsion_atom_site_label_2
_geom_torsion_atom_site_label_3
_geom_torsion_atom_site_label_4
_geom_torsion
C10 C1 C2 O2 -38.4(11)
C6 C1 C2 O2 -162.9(8)
C9 C1 C2 O2 82.4(10)
C10 C1 C2 C3 141.9(8)
C6 C1 C2 C3 17.3(11)
C9 C1 C2 C3 -97.4(9)
O2 C2 C3 O3 -0.5(12)
C1 C2 C3 O3 179.3(7)
O2 C2 C3 C4 -177.0(8)
C1 C2 C3 C4 2.8(12)
O3 C3 C4 C5 -175.6(7)
C2 C3 C4 C5 0.9(12)
O3 C3 C4 C12 -0.2(12)
C2 C3 C4 C12 176.3(7)
C3 C4 C12 C13 -83.6(9)
C5 C4 C12 C13 91.9(9)
C3 C4 C12 C14 152.5(7)
C5 C4 C12 C14 -32.0(11)
C11 N1 C15 O15 -179.1(8)
C11 N1 C15 C5 0.3(12)
C15 N1 C11 C9 -52.5(12)
N1 C11 C9 C8 -38.8(10)
N1 C11 C9 C1 77.5(11)
C2 C1 C9 C11 44.6(11)
C10 C1 C9 C11 165.6(9)
C6 C1 C9 C11 -77.7(9)
C2 C1 C9 C8 166.2(7)
C10 C1 C9 C8 -72.8(9)
C6 C1 C9 C8 43.9(8)
C11 C9 C8 C7 93.6(9)
C1 C9 C8 C7 -29.4(9)
C9 C8 C7 C6 4.1(10)
C8 C7 C6 C1 23.4(9)
C8 C7 C6 C5 -98.7(9)
C2 C1 C6 C7 -161.8(7)
C10 C1 C6 C7 74.4(9)
C9 C1 C6 C7 -41.0(8)
C2 C1 C6 C5 -38.9(10)
C10 C1 C6 C5 -162.8(7)
C9 C1 C6 C5 81.8(8)
C3 C4 C5 C15 106.4(9)
C12 C4 C5 C15 -68.9(9)
C3 C4 C5 C6 -24.4(11)
C12 C4 C5 C6 160.3(7)
O15 C15 C5 C4 102.5(9)
N1 C15 C5 C4 -76.8(9)
O15 C15 C5 C6 -126.2(9)
N1 C15 C5 C6 54.5(10)
C7 C6 C5 C4 159.5(7)
C1 C6 C5 C4 42.8(10)
C7 C6 C5 C15 30.3(10)
C1 C6 C5 C15 -86.4(10)
